data_1574943
loop_
_publ_author_name
'Song, Yanqing'
'Tsuji, Yuta'
'Sugimoto, Kunihisa'
'Kikuchi, Takashi'
'Shi, Yuxin'
'Murakami, Yusuke'
'Hiramatsu, Kotaro'
'Le Ouay, Benjamin'
'Ohba, Masaaki'
'Ohtani, Ryo'

_publ_section_title
;
 A ferroelectric proton conductor with colossal polarization induced by
 in-plane symmetry breaking in a two-dimensional coordination polymer.
;
_journal_issue 29
_journal_name_full 'Chemical science'
_journal_page_first 13413
_journal_page_last 13421
_journal_paper_doi 10.1039/d4sc08700c
_journal_volume 16
_journal_year 2025
_chemical_formula_moiety 'C38 H26 Mn2 N10 O4 Re'
_chemical_formula_sum 'C38 H26 Mn2 N10 O4 Re'
_chemical_formula_weight 982.77
_space_group_crystal_system tetragonal
_space_group_IT_number 85
_space_group_name_Hall '-P 4a'
_space_group_name_H-M_alt 'P 4/n :2'
_atom_sites_solution_hydrogens geom
_audit_creation_date 2024-11-19
_audit_creation_method
;
Olex2 1.5
(compiled 2024.02.16 svn.r378c4104 for OlexSys, GUI svn.r6928)
;
_audit_update_record
;
2024-12-16 deposited with the CCDC.	2025-06-02 downloaded from the CCDC.
;
_cell_angle_alpha 90
_cell_angle_beta 90
_cell_angle_gamma 90
_cell_formula_units_Z 4
_cell_length_a 14.3719(3)
_cell_length_b 14.3719(3)
_cell_length_c 18.0827(6)
_cell_measurement_reflns_used 11376
_cell_measurement_temperature 150
_cell_measurement_theta_max 30.4500
_cell_measurement_theta_min 2.6040
_cell_volume 3735.01(17)
_computing_cell_refinement 'CrysAlisPro 1.171.39.46e (Rigaku OD, 2018)'
_computing_data_collection 'CrysAlisPro 1.171.39.46e (Rigaku OD, 2018)'
_computing_data_reduction 'CrysAlisPro 1.171.39.46e (Rigaku OD, 2018)'
_computing_molecular_graphics 'Olex2 1.5 (Dolomanov et al., 2009)'
_computing_publication_material 'Olex2 1.5 (Dolomanov et al., 2009)'
_computing_structure_refinement 'SHELXL 2018/3 (Sheldrick, 2015)'
_computing_structure_solution 'SHELXT 2018/2 (Sheldrick, 2018)'
_diffrn_ambient_temperature 150
_diffrn_measured_fraction_theta_full 0.999
_diffrn_measured_fraction_theta_max 0.873
_diffrn_measurement_details
;
List of Runs (angles in degrees, time in seconds):

  # Type    Start    End  Width  t~exp~   \w     \q     \k     \f   Frames
#--------------------------------------------------------------------------
  1  \w    -61.00 -35.00   0.50    2.00    --  -10.20  45.00  30.00   52
  2  \w     20.00  60.00   0.50    2.00    --  -10.20  45.00  30.00   80
  3  \w    -99.00   7.00   0.50    2.00    --  -10.20  45.00  60.00  212
;
_diffrn_measurement_device 'four-circle diffractometer'
_diffrn_measurement_device_type 'XtaLAB AFC10 (RCD3): fixed-chi single'
_diffrn_measurement_method '\w scans'
_diffrn_radiation_type MoK\a
_diffrn_radiation_wavelength 0.71073
_diffrn_reflns_av_R_equivalents 0.0248
_diffrn_reflns_av_unetI/netI 0.0261
_diffrn_reflns_Laue_measured_fraction_full 0.999
_diffrn_reflns_Laue_measured_fraction_max 0.873
_diffrn_reflns_limit_h_max 18
_diffrn_reflns_limit_h_min -20
_diffrn_reflns_limit_k_max 12
_diffrn_reflns_limit_k_min -18
_diffrn_reflns_limit_l_max 20
_diffrn_reflns_limit_l_min -26
_diffrn_reflns_number 20242
_diffrn_reflns_point_group_measured_fraction_full 0.999
_diffrn_reflns_point_group_measured_fraction_max 0.873
_diffrn_reflns_theta_full 25.242
_diffrn_reflns_theta_max 31.037
_diffrn_reflns_theta_min 2.299
_exptl_absorpt_coefficient_mu 3.954
_exptl_absorpt_correction_T_max 1.00000
_exptl_absorpt_correction_T_min 0.70414
_exptl_absorpt_correction_type multi-scan
_exptl_absorpt_process_details
;
CrysAlisPro 1.171.39.46e (Rigaku Oxford Diffraction, 2018)
Empirical absorption correction using spherical harmonics,
 implemented in SCALE3 ABSPACK scaling algorithm.
;
_exptl_crystal_colour brown
_exptl_crystal_density_diffrn 1.748
_exptl_crystal_description block
_exptl_crystal_F_000 1924
_exptl_crystal_size_max 0.3
_exptl_crystal_size_mid 0.3
_exptl_crystal_size_min 0.2
_refine_diff_density_max 5.091
_refine_diff_density_min -3.617
_refine_diff_density_rms 0.214
_refine_ls_extinction_coef 0.0043(3)
_refine_ls_extinction_expression Fc^*^=kFc[1+0.001xFc^2^\l^3^/sin(2\q)]^-1/4^
_refine_ls_extinction_method 'SHELXL-2018/3 (Sheldrick 2018)'
_refine_ls_goodness_of_fit_ref 1.131
_refine_ls_hydrogen_treatment constr
_refine_ls_matrix_type full
_refine_ls_number_parameters 349
_refine_ls_number_reflns 5233
_refine_ls_number_restraints 353
_refine_ls_restrained_S_all 1.129
_refine_ls_R_factor_all 0.0639
_refine_ls_R_factor_gt 0.0590
_refine_ls_shift/su_max 0.001
_refine_ls_shift/su_mean 0.000
_refine_ls_structure_factor_coef Fsqd
_refine_ls_weighting_details 'w=1/[\s^2^(Fo^2^)+(0.0527P)^2^+38.3924P] where P=(Fo^2^+2Fc^2^)/3'
_refine_ls_weighting_scheme calc
_refine_ls_wR_factor_gt 0.1482
_refine_ls_wR_factor_ref 0.1506
_reflns_Friedel_coverage 0.000
_reflns_number_gt 4760
_reflns_number_total 5233
_reflns_threshold_expression 'I > 2\s(I)'
_cod_data_source_file d4sc08700c2.cif
_cod_data_source_block mnremecn_150_c_2
_cod_depositor_comments 'Adding full bibliography for 1574937--1574947.cif.'
_cod_original_cell_volume 3735.0(2)
_cod_original_sg_symbol_H-M 'P 4/n'
_cod_database_code 1574943
_shelx_shelxl_version_number 2018/3
_shelx_space_group_comment
;
The symmetry employed for this shelxl refinement is uniquely defined
by the following loop, which should always be used as a source of
symmetry information in preference to the above space-group names.
They are only intended as comments.
;
_olex2_refinement_description
;
1. Twinned data refinement
 Scales: 0.499(3)
 0.501(3)
2. Fixed Uiso
 At 1.2 times of:
  All C(H) groups, All C(H,H) groups, All C(H,H,H,H) groups
3. Restrained distances
 N8-C21
 1.14 with sigma of 0.02
 C20-N7
 2.593 with sigma of 0.02
 C22-C21
 1.456 with sigma of 0.02
 C19-C20
 1.456 with sigma of 0.01
 N7-C19
 1.14 with sigma of 0.02
 C19-N7
 1.137 with sigma of 0.01
 N8-C22
 2.59 with sigma of 0.04
 N7-C20
 2.59 with sigma of 0.04
 Re2-C18 \\sim Re2-C18A
 with sigma of 0.02
 C18-N4 \\sim C18A-N4A
 with sigma of 0.02
 Mn1-C18 \\sim Mn1-C18A
 with sigma of 0.04
 Re1-C17 \\sim Re1-C17A
 with sigma of 0.02
 Mn1-N3 \\sim Mn1-N3A
 with sigma of 0.02
 C17-N3 \\sim C17A-N3A
 with sigma of 0.02
 N2-C9 \\sim N2A-C9A
 with sigma of 0.02
 Mn1-N4 \\sim Mn1-N4A
 with sigma of 0.02
 C9-C8 \\sim C9A-C8
 with sigma of 0.02
 Mn1-C9 \\sim Mn1-C9A
 with sigma of 0.04
 C9-C10 \\sim C9A-C10A
 with sigma of 0.04
 Re1-N3 \\sim Re1-N3A
 with sigma of 0.04
 Re2-N4 \\sim Re2-N4A
 with sigma of 0.04
 Mn1-C17 \\sim Mn1-C17A
 with sigma of 0.04
 Mn1-N2 \\sim Mn1-N2A
 with sigma of 0.02
 C14-C13 \\sim C14-C13A
 with sigma of 0.02
 C16-C11 \\sim C16-C11A
 with sigma of 0.02
 C11-C12 \\sim C11A-C12A
 with sigma of 0.02
 C11-C10 \\sim C11A-C10A
 with sigma of 0.02
 N2-C10 \\sim N2A-C10A
 with sigma of 0.02
 C13-C12 \\sim C13A-C12A
 with sigma of 0.02
 Mn1-C10 \\sim Mn1-C10A
 with sigma of 0.04
 C14-C12 \\sim C14-C12A
 with sigma of 0.04
 C16-C12 \\sim C16-C12A
 with sigma of 0.04
 C16-C10 \\sim C16-C10A
 with sigma of 0.04
 C11-N2 \\sim C11A-N2A
 with sigma of 0.04
 C11-C13 \\sim C11A-C13A
 with sigma of 0.04
 N2-C8 \\sim N2A-C8
 with sigma of 0.04
 C12-C10 \\sim C12A-C10A
 with sigma of 0.04
4. Uiso/Uaniso restraints and constraints
N8 \\sim C21 \\sim C22 \\sim Re2: within 2.5A with sigma of 0.02 and sigma for
terminal atoms of 0.04 within 2.5A
N7 \\sim C19 \\sim C20: within 2A with sigma of 0.01 and sigma for terminal
atoms of 0.02 within 2A
Re1 \\sim C17 \\sim N3 \\sim Mn1 \\sim N4A \\sim C18A \\sim Re2: within 2.5A
with sigma of 0.01 and sigma for terminal atoms of 0.02 within 2.5A
Re1 \\sim C17A \\sim N3A \\sim Mn1 \\sim N4 \\sim C18 \\sim Re2: within 2.5A
with sigma of 0.01 and sigma for terminal atoms of 0.02 within 2.5A
Re2 \\sim N6: within 2.5A with sigma of 0.01 and sigma for terminal atoms of
0.02 within 2.5A
C13 \\sim C12 \\sim C11 \\sim C10: within 2A with sigma of 0.01 and sigma for
terminal atoms of 0.02 within 2A
N2 \\sim N1: within 2A with sigma of 0.01 and sigma for terminal atoms of 0.02
within 2A
N1 \\sim C8 \\sim C9 \\sim N2: within 2A with sigma of 0.01 and sigma for
terminal atoms of 0.02 within 2A
C8 \\sim C9A \\sim N2A \\sim C10A \\sim C11A \\sim C12A \\sim C13A: within 2A
with sigma of 0.04 and sigma for terminal atoms of 0.08 within 2A
C8 \\sim C9 \\sim N2 \\sim C10 \\sim C11 \\sim C12 \\sim C13: within 2A with
sigma of 0.04 and sigma for terminal atoms of 0.08 within 2A
Uanis(N8) \\sim Ueq, Uanis(C21) \\sim Ueq, Uanis(C22) \\sim Ueq: with sigma of
0.02 and sigma for terminal atoms of 0.04
Uanis(C18A) \\sim Ueq, Uanis(N4A) \\sim Ueq, Uanis(N4) \\sim Ueq, Uanis(C18)
\\sim Ueq: with sigma of 0.005 and sigma for terminal atoms of 0.01
5. Rigid body (RIGU) restrains
 N8, C21, C22
 with sigma for 1-2 distances of 0.004 and sigma for 1-3 distances of 0.004
 N7, C19, C20
 with sigma for 1-2 distances of 0.004 and sigma for 1-3 distances of 0.004
 Re2, Mn1, C18A, N4A
 with sigma for 1-2 distances of 0.004 and sigma for 1-3 distances of 0.004
 Re2, Mn1, C18, N4
 with sigma for 1-2 distances of 0.004 and sigma for 1-3 distances of 0.004
 N1, C8, C9, N2
 with sigma for 1-2 distances of 0.004 and sigma for 1-3 distances of 0.004
 N2, N1
 with sigma for 1-2 distances of 0.004 and sigma for 1-3 distances of 0.004
 C8, C9A, N2A, C10A, C11A, C12A, C13A
 with sigma for 1-2 distances of 0.004 and sigma for 1-3 distances of 0.004
6. Others
 Sof(C17)=Sof(N3)=Sof(H8BC)=Sof(H8BD)=Sof(C13A)=Sof(H13A)=Sof(C12A)=Sof(H12A)=
 Sof(C11A)=Sof(C10A)=Sof(H10A)=Sof(N2A)=Sof(C9A)=Sof(H9AA)=Sof(H9AB)=Sof(C18A)=
 Sof(N4A)=1-FVAR(1)
 Sof(C18)=Sof(N4)=Sof(C11)=Sof(N2)=Sof(C9)=Sof(H9A)=Sof(H9B)=Sof(H8AA)=
 Sof(H8AB)=Sof(C13)=Sof(H13)=Sof(C12)=Sof(H12)=Sof(C10)=Sof(H10)=Sof(N3A)=
 Sof(C17A)=FVAR(1)
7.a Secondary CH2 refined with riding coordinates:
 C9(H9A,H9B), C8(H8AA,H8AB), C8(H8BC,H8BD), C9A(H9AA,H9AB)
7.b Aromatic/amide H refined with riding coordinates:
 C2(H2), C3(H3), C15(H15), C4(H4), C5(H5), C7(H7), C13(H13), C12(H12),
 C10(H10), C13A(H13A), C12A(H12A), C10A(H10A)
;
_olex2_submission_special_instructions 'No special instructions were received'
_oxdiff_exptl_absorpt_empirical_details
;
Empirical correction (ABSPACK) includes:
- Absorption correction using spherical harmonics
- Frame scaling
;

loop_
_space_group_symop_operation_xyz
'x, y, z'
'-x+1/2, -y+1/2, z'
'-y+1/2, x, z'
'y, -x+1/2, z'
'-x, -y, -z'
'x-1/2, y-1/2, -z'
'y-1/2, -x, -z'
'-y, x-1/2, -z'

loop_
_atom_site_label
_atom_site_type_symbol
_atom_site_fract_x
_atom_site_fract_y
_atom_site_fract_z
_atom_site_U_iso_or_equiv
_atom_site_adp_type
_atom_site_occupancy
_atom_site_site_symmetry_order
_atom_site_calc_flag
_atom_site_refinement_flags_posn
_atom_site_refinement_flags_adp
_atom_site_refinement_flags_occupancy
_atom_site_disorder_assembly
_atom_site_disorder_group
Re2 Re 0.250000 0.250000 0.66879(3) 0.01626(14) Uani 1 4 d DS TU P . .
Re1 Re 0.750000 0.750000 0.83179(6) 0.0584(2) Uani 1 4 d DS TU P . .
Mn1 Mn 0.55170(9) 0.44842(9) 0.74966(7) 0.0233(2) Uani 1 1 d D U . . .
N5 N 0.750000 0.750000 0.9197(6) 0.025(2) Uani 1 4 d S T P A .
O1 O 0.6411(4) 0.4133(4) 0.6807(3) 0.0259(12) Uani 1 1 d . . . . .
N6 N 0.250000 0.250000 0.5747(12) 0.072(5) Uani 1 4 d S TU P A .
C1 C 0.6532(5) 0.4453(5) 0.6124(4) 0.0209(15) Uani 1 1 d . . . . .
C2 C 0.7221(6) 0.4040(7) 0.5678(5) 0.0289(18) Uani 1 1 d . . . . .
H2 H 0.759130 0.354542 0.586515 0.035 Uiso 1 1 calc R U . . .
C3 C 0.7354(7) 0.4368(6) 0.4952(5) 0.033(3) Uani 1 1 d . . . . .
H3 H 0.782094 0.407871 0.465939 0.039 Uiso 1 1 calc R U . . .
C18 C 0.3768(7) 0.3185(9) 0.6729(8) 0.015(2) Uani 0.603(11) 1 d D U P A 1
N4 N 0.4478(7) 0.3561(7) 0.6864(7) 0.0192(19) Uani 0.603(11) 1 d D U P A 1
O2 O 0.5835(7) 0.3552(8) 0.8199(4) 0.079(4) Uani 1 1 d . . . . .
C6 C 0.6014(8) 0.5207(7) 0.5814(5) 0.038(2) Uani 1 1 d . . . . .
C17 C 0.698(2) 0.6320(18) 0.7840(15) 0.048(4) Uani 0.397(11) 1 d D U P A 2
C15 C 0.5941(7) 0.2805(7) 0.9334(6) 0.036(2) Uani 1 1 d . . . . .
H15 H 0.646649 0.247316 0.915587 0.043 Uiso 1 1 calc R U . . .
C14 C 0.5640(8) 0.2636(9) 1.0022(7) 0.046(3) Uani 1 1 d D . . . .
N3 N 0.6610(14) 0.5621(14) 0.7719(13) 0.040(3) Uani 0.397(11) 1 d D U P A 2
C16 C 0.5523(10) 0.3434(10) 0.8878(7) 0.067(4) Uani 1 1 d D . . . .
C4 C 0.6868(9) 0.5057(8) 0.4651(6) 0.043(3) Uani 1 1 d . . . . .
H4 H 0.697490 0.524791 0.415554 0.052 Uiso 1 1 calc R U . . .
C11 C 0.4620(12) 0.3797(13) 0.9125(9) 0.040(3) Uani 0.603(11) 1 d D U P A 1
N1 N 0.5040(6) 0.5494(6) 0.6882(5) 0.0372(18) Uani 1 1 d . U . . .
N2 N 0.4353(9) 0.4810(9) 0.8081(7) 0.029(2) Uani 0.603(11) 1 d D U P A 1
C9 C 0.3763(10) 0.5477(10) 0.7692(8) 0.032(3) Uani 0.603(11) 1 d D U P A 1
H9A H 0.330155 0.513896 0.738672 0.038 Uiso 0.603(11) 1 calc R U P A 1
H9B H 0.342002 0.586139 0.805582 0.038 Uiso 0.603(11) 1 calc R U P A 1
C8 C 0.4325(8) 0.6070(7) 0.7225(6) 0.048(2) Uani 1 1 d D U . . .
H8AA H 0.461611 0.656882 0.752306 0.058 Uiso 0.603(11) 1 calc R U P A 1
H8AB H 0.393235 0.636346 0.683954 0.058 Uiso 0.603(11) 1 calc R U P A 1
H8BC H 0.434868 0.670346 0.700981 0.058 Uiso 0.397(11) 1 calc R U P A 2
H8BD H 0.370423 0.580420 0.711534 0.058 Uiso 0.397(11) 1 calc R U P A 2
C5 C 0.6189(9) 0.5496(8) 0.5093(7) 0.054(3) Uani 1 1 d . . . . .
H5 H 0.584251 0.599950 0.489302 0.065 Uiso 1 1 calc R U . . .
C7 C 0.5329(9) 0.5689(7) 0.6218(6) 0.053(4) Uani 1 1 d . . . . .
H7 H 0.504958 0.620903 0.598142 0.063 Uiso 1 1 calc R U . . .
C13 C 0.4761(13) 0.2997(16) 1.0272(10) 0.047(4) Uani 0.603(11) 1 d D U P A 1
H13 H 0.451401 0.281302 1.073666 0.057 Uiso 0.603(11) 1 calc R U P A 1
N8 N 0.250000 0.250000 0.7984(14) 0.087(5) Uani 1 4 d DS TU P A .
C12 C 0.4293(13) 0.3598(14) 0.9838(9) 0.047(4) Uani 0.603(11) 1 d D U P A 1
H12 H 0.374175 0.388745 1.001547 0.056 Uiso 0.603(11) 1 calc R U P A 1
C10 C 0.4069(11) 0.4496(12) 0.8683(8) 0.040(3) Uani 0.603(11) 1 d D U P A 1
H10 H 0.348719 0.470457 0.886969 0.048 Uiso 0.603(11) 1 calc R U P A 1
C21 C 0.250000 0.250000 0.8616(15) 0.103(7) Uani 1 4 d DS TU P . .
C22 C 0.250000 0.250000 0.9425(17) 0.178(15) Uani 1 4 d DS TU P A .
N7 N 0.750000 0.750000 0.7095(10) 0.104(7) Uani 1 4 d DS TU P A .
C19 C 0.750000 0.750000 0.6470(10) 0.080(6) Uani 1 4 d DS TU P . .
C20 C 0.750000 0.750000 0.5666(10) 0.124(10) Uani 1 4 d DS TU P A .
C13A C 0.509(3) 0.3291(17) 1.0409(12) 0.044(7) Uani 0.397(11) 1 d D U P A 2
H13A H 0.493971 0.321374 1.091681 0.053 Uiso 0.397(11) 1 calc R U P A 2
C12A C 0.480(2) 0.4029(16) 1.0018(11) 0.042(6) Uani 0.397(11) 1 d D U P A 2
H12A H 0.438553 0.445960 1.024794 0.051 Uiso 0.397(11) 1 calc R U P A 2
C11A C 0.5070(17) 0.4188(13) 0.9282(9) 0.029(4) Uani 0.397(11) 1 d D U P A 2
C10A C 0.4621(16) 0.5003(12) 0.8906(10) 0.030(4) Uani 0.397(11) 1 d D U P A 2
H10A H 0.420847 0.538226 0.918488 0.037 Uiso 0.397(11) 1 calc R U P A 2
N2A N 0.4763(15) 0.5208(13) 0.8246(8) 0.032(4) Uani 0.397(11) 1 d D U P A 2
C9A C 0.445(2) 0.6129(16) 0.8009(11) 0.059(7) Uani 0.397(11) 1 d D U P A 2
H9AA H 0.385187 0.629133 0.825345 0.071 Uiso 0.397(11) 1 calc R U P A 2
H9AB H 0.491505 0.660825 0.813423 0.071 Uiso 0.397(11) 1 calc R U P A 2
C18A C 0.3713(11) 0.3177(13) 0.6985(12) 0.013(3) Uani 0.397(11) 1 d D U P A 2
N4A N 0.4386(10) 0.3524(11) 0.7204(11) 0.020(3) Uani 0.397(11) 1 d D U P A 2
N3A N 0.6388(12) 0.5506(11) 0.8154(9) 0.047(3) Uani 0.603(11) 1 d D U P A 1
C17A C 0.6810(14) 0.6212(13) 0.8201(10) 0.048(3) Uani 0.603(11) 1 d D U P A 1

loop_
_atom_site_aniso_label
_atom_site_aniso_U_11
_atom_site_aniso_U_22
_atom_site_aniso_U_33
_atom_site_aniso_U_23
_atom_site_aniso_U_13
_atom_site_aniso_U_12
Re2 0.00874(15) 0.00874(15) 0.0313(3) 0.000 0.000 0.000
Re1 0.0624(3) 0.0624(3) 0.0504(5) 0.000 0.000 0.000
Mn1 0.0170(6) 0.0228(6) 0.0300(5) -0.0022(5) 0.0024(5) 0.0008(4)
N5 0.026(3) 0.026(3) 0.022(5) 0.000 0.000 0.000
O1 0.013(2) 0.026(3) 0.039(3) -0.001(2) 0.004(2) 0.000(2)
N6 0.076(8) 0.076(8) 0.063(11) 0.000 0.000 0.000
C1 0.014(3) 0.021(3) 0.028(4) -0.010(3) 0.004(3) -0.006(3)
C2 0.013(3) 0.030(4) 0.043(5) -0.012(4) 0.005(3) -0.003(3)
C3 0.026(8) 0.037(4) 0.036(4) -0.016(4) 0.014(4) -0.008(3)
C18 0.012(3) 0.015(3) 0.020(4) 0.001(3) 0.007(3) -0.003(3)
N4 0.015(3) 0.018(3) 0.024(4) 0.001(3) 0.005(3) -0.002(3)
O2 0.082(7) 0.124(9) 0.031(4) 0.029(5) 0.020(4) 0.083(7)
C6 0.045(6) 0.031(5) 0.038(5) 0.009(4) 0.022(5) 0.007(4)
C17 0.047(7) 0.061(7) 0.037(7) 0.007(7) 0.009(7) -0.009(7)
C15 0.034(5) 0.035(4) 0.039(5) -0.003(4) -0.001(4) 0.003(3)
C14 0.057(6) 0.028(9) 0.054(5) 0.003(5) 0.004(5) 0.007(5)
N3 0.034(6) 0.048(7) 0.039(7) 0.004(6) 0.007(6) -0.014(6)
C16 0.075(9) 0.072(9) 0.054(7) 0.022(7) 0.022(7) 0.052(8)
C4 0.056(6) 0.039(5) 0.034(5) 0.003(4) 0.025(5) -0.004(5)
C11 0.035(6) 0.044(7) 0.040(7) 0.006(6) 0.015(6) 0.011(6)
N1 0.044(4) 0.024(3) 0.044(4) 0.007(3) 0.020(3) 0.012(3)
N2 0.032(5) 0.020(5) 0.034(5) -0.001(4) 0.003(5) 0.011(4)
C9 0.036(5) 0.022(5) 0.036(5) 0.001(4) 0.006(4) 0.014(4)
C8 0.059(5) 0.033(4) 0.054(4) 0.018(4) 0.026(4) 0.027(4)
C5 0.075(8) 0.039(5) 0.047(6) 0.017(5) 0.037(6) 0.017(5)
C7 0.074(8) 0.030(5) 0.054(6) 0.021(5) 0.042(6) 0.029(5)
C13 0.048(8) 0.053(9) 0.041(8) 0.004(7) 0.012(7) 0.011(7)
N8 0.093(7) 0.093(7) 0.076(9) 0.000 0.000 0.000
C12 0.045(7) 0.052(8) 0.043(7) 0.007(6) 0.017(6) 0.012(6)
C10 0.036(7) 0.042(7) 0.043(7) -0.005(7) 0.009(6) 0.010(6)
C21 0.113(10) 0.113(10) 0.084(9) 0.000 0.000 0.000
C22 0.22(2) 0.22(2) 0.101(11) 0.000 0.000 0.000
N7 0.127(10) 0.127(10) 0.056(8) 0.000 0.000 0.000
C19 0.100(10) 0.100(10) 0.040(8) 0.000 0.000 0.000
C20 0.159(15) 0.159(15) 0.054(9) 0.000 0.000 0.000
C13A 0.08(2) 0.026(11) 0.027(10) -0.004(8) 0.009(12) 0.016(11)
C12A 0.073(16) 0.034(10) 0.021(7) -0.006(7) 0.004(9) 0.019(11)
C11A 0.042(11) 0.024(8) 0.020(7) -0.005(6) -0.004(7) 0.008(8)
C10A 0.042(11) 0.018(8) 0.031(7) -0.001(6) 0.010(7) 0.010(7)
N2A 0.039(10) 0.026(8) 0.029(6) 0.002(6) 0.008(7) 0.003(7)
C9A 0.075(16) 0.047(11) 0.055(8) 0.017(8) 0.034(10) 0.039(11)
C18A 0.010(4) 0.010(4) 0.019(4) 0.004(4) 0.002(3) -0.004(3)
N4A 0.018(4) 0.019(4) 0.025(4) 0.003(4) 0.002(3) -0.004(3)
N3A 0.046(6) 0.057(6) 0.038(6) -0.023(5) -0.012(5) -0.005(5)
C17A 0.051(6) 0.058(6) 0.034(6) -0.032(5) -0.021(5) 0.005(6)

loop_
_atom_type_symbol
_atom_type_description
_atom_type_scat_dispersion_real
_atom_type_scat_dispersion_imag
_atom_type_scat_source
C C 0.0033 0.0016 'International Tables Vol C Tables 4.2.6.8 and 6.1.1.4'
H H 0.0000 0.0000 'International Tables Vol C Tables 4.2.6.8 and 6.1.1.4'
Mn Mn 0.3368 0.7283 'International Tables Vol C Tables 4.2.6.8 and 6.1.1.4'
N N 0.0061 0.0033 'International Tables Vol C Tables 4.2.6.8 and 6.1.1.4'
O O 0.0106 0.0060 'International Tables Vol C Tables 4.2.6.8 and 6.1.1.4'
Re Re -1.0185 7.2310 'International Tables Vol C Tables 4.2.6.8 and 6.1.1.4'

loop_
_geom_angle_atom_site_label_1
_geom_angle_atom_site_label_2
_geom_angle_atom_site_label_3
_geom_angle
_geom_angle_site_symmetry_1
_geom_angle_site_symmetry_3
_geom_angle_publ_flag
N6 Re2 C18 92.1(4) . 2 ?
N6 Re2 C18 92.1(4) . 3 ?
N6 Re2 C18 92.1(4) . 4 ?
N6 Re2 C18 92.1(4) . . ?
N6 Re2 N8 180.0 . . ?
N6 Re2 C18A 105.1(6) . 3 ?
N6 Re2 C18A 105.1(6) . . ?
N6 Re2 C18A 105.1(6) . 2 ?
N6 Re2 C18A 105.1(6) . 4 ?
C18 Re2 C18 89.93(3) . 3 ?
C18 Re2 C18 89.93(3) 2 3 ?
C18 Re2 C18 89.93(3) 2 4 ?
C18 Re2 C18 175.9(8) . 2 ?
C18 Re2 C18 175.9(8) 3 4 ?
C18 Re2 C18 89.93(3) . 4 ?
C18 Re2 N8 87.9(4) . . ?
C18 Re2 N8 87.9(4) 3 . ?
C18 Re2 N8 87.9(4) 2 . ?
C18 Re2 N8 87.9(4) 4 . ?
C18A Re2 C18 162.8(9) . 2 ?
C18A Re2 C18 90.2(8) 4 2 ?
C18A Re2 C18 88.7(9) . 3 ?
C18A Re2 C18 13.0(5) 3 3 ?
C18A Re2 C18 13.0(5) 2 2 ?
C18A Re2 C18 162.8(9) 4 3 ?
C18A Re2 C18 90.2(8) 2 3 ?
C18A Re2 C18 88.7(9) 3 2 ?
C18A Re2 N8 74.9(6) 2 . ?
C18A Re2 N8 74.9(6) 3 . ?
C18A Re2 N8 74.9(6) 4 . ?
C18A Re2 N8 74.9(6) . . ?
C18A Re2 C18A 86.1(3) 4 . ?
C18A Re2 C18A 86.1(3) 3 . ?
C18A Re2 C18A 86.1(3) 2 3 ?
C18A Re2 C18A 149.9(12) 2 . ?
N5 Re1 C17 115.0(8) . 4_565 ?
N5 Re1 C17 115.0(8) . 2_665 ?
N5 Re1 C17 115.0(8) . . ?
N5 Re1 C17 115.0(8) . 3_655 ?
N5 Re1 N7 180.0 . . ?
N5 Re1 C17A 95.7(5) . 3_655 ?
N5 Re1 C17A 95.7(5) . 4_565 ?
N5 Re1 C17A 95.7(5) . . ?
N5 Re1 C17A 95.7(5) . 2_665 ?
C17 Re1 C17 130.0(17) 2_665 . ?
C17 Re1 C17 130.0(17) 4_565 3_655 ?
C17 Re1 C17 79.7(7) 4_565 . ?
C17 Re1 C17 79.7(6) 2_665 3_655 ?
C17 Re1 C17 79.7(7) 3_655 . ?
C17 Re1 C17 79.7(7) 4_565 2_665 ?
C17 Re1 N7 65.0(8) . . ?
C17 Re1 N7 65.0(8) 4_565 . ?
C17 Re1 N7 65.0(8) 2_665 . ?
C17 Re1 N7 65.0(8) 3_655 . ?
C17 Re1 C17A 91.7(12) . 4_565 ?
C17 Re1 C17A 83.4(12) 3_655 2_665 ?
C17 Re1 C17A 91.7(12) 2_665 3_655 ?
C17 Re1 C17A 19.8(8) 3_655 3_655 ?
C17 Re1 C17A 19.8(8) 2_665 2_665 ?
C17 Re1 C17A 19.8(8) 4_565 4_565 ?
C17 Re1 C17A 83.4(11) 2_665 4_565 ?
C17 Re1 C17A 91.7(12) 4_565 2_665 ?
C17 Re1 C17A 148.9(11) 3_655 4_565 ?
C17 Re1 C17A 83.4(11) . 3_655 ?
C17 Re1 C17A 148.9(11) 4_565 3_655 ?
C17 Re1 C17A 148.9(11) . 2_665 ?
C17A Re1 N7 84.3(5) . . ?
C17A Re1 N7 84.3(5) 4_565 . ?
C17A Re1 N7 84.3(5) 3_655 . ?
C17A Re1 N7 84.3(5) 2_665 . ?
C17A Re1 C17A 89.43(11) 2_665 4_565 ?
C17A Re1 C17A 168.5(11) 4_565 3_655 ?
C17A Re1 C17A 89.43(11) . 4_565 ?
C17A Re1 C17A 168.5(11) . 2_665 ?
C17A Re1 C17A 89.43(11) . 3_655 ?
C17A Re1 C17A 89.43(11) 2_665 3_655 ?
O1 Mn1 N4 87.6(3) . . ?
O1 Mn1 O2 95.2(3) . . ?
O1 Mn1 N3 80.7(6) . . ?
O1 Mn1 N1 93.6(3) . . ?
O1 Mn1 N2 168.2(4) . . ?
O1 Mn1 N2A 163.4(7) . . ?
O1 Mn1 N4A 100.3(6) . . ?
O1 Mn1 N3A 98.4(5) . . ?
O2 Mn1 N4 94.7(5) . . ?
O2 Mn1 N3 102.6(7) . . ?
O2 Mn1 N1 171.2(3) . . ?
O2 Mn1 N2 90.7(4) . . ?
O2 Mn1 N2A 92.5(5) . . ?
O2 Mn1 N4A 84.1(6) . . ?
O2 Mn1 N3A 88.5(6) . . ?
N1 Mn1 N4 85.3(4) . . ?
N1 Mn1 N3 79.2(7) . . ?
N1 Mn1 N2 80.5(4) . . ?
N1 Mn1 N2A 79.1(5) . . ?
N1 Mn1 N4A 94.0(6) . . ?
N1 Mn1 N3A 90.6(6) . . ?
N2 Mn1 N4 81.8(5) . . ?
N2 Mn1 N3A 91.9(6) . . ?
N2A Mn1 N3 83.3(9) . . ?
N2A Mn1 N4A 95.0(9) . . ?
N4A Mn1 N3 173.2(8) . . ?
N3A Mn1 N4 172.9(5) . . ?
C1 O1 Mn1 128.3(5) . . ?
O1 C1 C2 118.6(8) . . ?
O1 C1 C6 123.9(7) . . ?
C2 C1 C6 117.5(8) . . ?
C1 C2 H2 120.4 . . ?
C1 C2 C3 119.2(9) . . ?
C3 C2 H2 120.4 . . ?
C2 C3 H3 118.0 . . ?
C4 C3 C2 124.0(9) . . ?
C4 C3 H3 118.0 . . ?
N4 C18 Re2 170.1(13) . . ?
C18 N4 Mn1 158.0(11) . . ?
C16 O2 Mn1 129.2(7) . . ?
C5 C6 C1 119.9(9) . . ?
C5 C6 C7 117.8(10) . . ?
C7 C6 C1 122.3(8) . . ?
N3 C17 Re1 165(3) . . ?
C14 C15 H15 118.6 . . ?
C14 C15 C16 122.7(11) . . ?
C16 C15 H15 118.6 . . ?
C15 C14 C13 120.6(13) . . ?
C15 C14 C13A 121.3(14) . . ?
C17 N3 Mn1 164(2) . . ?
O2 C16 C15 120.0(10) . . ?
O2 C16 C11 122.5(11) . . ?
O2 C16 C11A 121.4(12) . . ?
C15 C16 C11 116.2(11) . . ?
C15 C16 C11A 112.8(12) . . ?
C3 C4 H4 121.1 . . ?
C3 C4 C5 117.8(10) . . ?
C5 C4 H4 121.1 . . ?
C16 C11 C10 122.7(12) . . ?
C12 C11 C16 120.2(13) . . ?
C12 C11 C10 116.5(13) . . ?
C8 N1 Mn1 115.3(6) . . ?
C7 N1 Mn1 124.9(7) . . ?
C7 N1 C8 119.7(8) . . ?
C9 N2 Mn1 112.3(9) . . ?
C10 N2 Mn1 129.8(10) . . ?
C10 N2 C9 117.8(12) . . ?
N2 C9 H9A 109.6 . . ?
N2 C9 H9B 109.6 . . ?
H9A C9 H9B 108.2 . . ?
C8 C9 N2 110.1(12) . . ?
C8 C9 H9A 109.6 . . ?
C8 C9 H9B 109.6 . . ?
N1 C8 H8AA 110.1 . . ?
N1 C8 H8AB 110.1 . . ?
N1 C8 H8BC 109.3 . . ?
N1 C8 H8BD 109.3 . . ?
C9 C8 N1 107.9(9) . . ?
C9 C8 H8AA 110.1 . . ?
C9 C8 H8AB 110.1 . . ?
H8AA C8 H8AB 108.4 . . ?
H8BC C8 H8BD 108.0 . . ?
C9A C8 N1 111.6(13) . . ?
C9A C8 H8BC 109.3 . . ?
C9A C8 H8BD 109.3 . . ?
C6 C5 C4 121.5(11) . . ?
C6 C5 H5 119.2 . . ?
C4 C5 H5 119.2 . . ?
C6 C7 H7 116.7 . . ?
N1 C7 C6 126.6(9) . . ?
N1 C7 H7 116.7 . . ?
C14 C13 H13 120.4 . . ?
C12 C13 C14 119.2(15) . . ?
C12 C13 H13 120.4 . . ?
C21 N8 Re2 180.0 . . ?
C11 C12 H12 120.1 . . ?
C13 C12 C11 119.9(15) . . ?
C13 C12 H12 120.1 . . ?
C11 C10 H10 119.0 . . ?
N2 C10 C11 122.1(13) . . ?
N2 C10 H10 119.0 . . ?
N8 C21 C22 180.000(17) . . ?
C19 N7 Re1 180.0 . . ?
N7 C19 C20 180.000(12) . . ?
C14 C13A H13A 121.9 . . ?
C12A C13A C14 116.2(17) . . ?
C12A C13A H13A 121.9 . . ?
C13A C12A H12A 118.7 . . ?
C13A C12A C11A 122.5(18) . . ?
C11A C12A H12A 118.7 . . ?
C16 C11A C10A 123.1(13) . . ?
C12A C11A C16 118.5(15) . . ?
C12A C11A C10A 115.8(15) . . ?
C11A C10A H10A 118.4 . . ?
N2A C10A C11A 123.2(15) . . ?
N2A C10A H10A 118.4 . . ?
C10A N2A Mn1 127.4(12) . . ?
C10A N2A C9A 116.3(15) . . ?
C9A N2A Mn1 115.8(12) . . ?
C8 C9A N2A 106.0(15) . . ?
C8 C9A H9AA 110.5 . . ?
C8 C9A H9AB 110.5 . . ?
N2A C9A H9AA 110.5 . . ?
N2A C9A H9AB 110.5 . . ?
H9AA C9A H9AB 108.7 . . ?
N4A C18A Re2 174.8(19) . . ?
C18A N4A Mn1 166.2(17) . . ?
C17A N3A Mn1 151.1(15) . . ?
N3A C17A Re1 176.9(18) . . ?

loop_
_geom_bond_atom_site_label_1
_geom_bond_atom_site_label_2
_geom_bond_distance
_geom_bond_site_symmetry_2
_geom_bond_publ_flag
Re2 N6 1.70(2) . ?
Re2 C18 2.073(9) 2 ?
Re2 C18 2.073(9) 4 ?
Re2 C18 2.073(9) 3 ?
Re2 C18 2.073(9) . ?
Re2 N8 2.34(3) . ?
Re2 C18A 2.068(12) 3 ?
Re2 C18A 2.068(12) 2 ?
Re2 C18A 2.068(12) 4 ?
Re2 C18A 2.068(12) . ?
Re1 N5 1.589(11) . ?
Re1 C17 2.043(19) 3_655 ?
Re1 C17 2.043(19) 2_665 ?
Re1 C17 2.043(19) 4_565 ?
Re1 C17 2.043(19) . ?
Re1 N7 2.210(18) . ?
Re1 C17A 2.111(17) 2_665 ?
Re1 C17A 2.111(17) 4_565 ?
Re1 C17A 2.111(17) 3_655 ?
Re1 C17A 2.111(17) . ?
Mn1 O1 1.860(6) . ?
Mn1 N4 2.302(10) . ?
Mn1 O2 1.902(8) . ?
Mn1 N3 2.302(15) . ?
Mn1 N1 1.953(8) . ?
Mn1 N2 2.033(11) . ?
Mn1 N2A 2.023(14) . ?
Mn1 N4A 2.198(12) . ?
Mn1 N3A 2.266(13) . ?
O1 C1 1.329(10) . ?
C1 C2 1.407(11) . ?
C1 C6 1.430(13) . ?
C2 H2 0.9500 . ?
C2 C3 1.408(14) . ?
C3 H3 0.9500 . ?
C3 C4 1.328(16) . ?
C18 N4 1.179(13) . ?
O2 C16 1.318(14) . ?
C6 C5 1.392(14) . ?
C6 C7 1.407(13) . ?
C17 N3 1.16(2) . ?
C15 H15 0.9500 . ?
C15 C14 1.340(16) . ?
C15 C16 1.361(15) . ?
C14 C13 1.438(19) . ?
C14 C13A 1.41(2) . ?
C16 C11 1.469(17) . ?
C16 C11A 1.461(19) . ?
C4 H4 0.9500 . ?
C4 C5 1.410(14) . ?
C11 C12 1.402(19) . ?
C11 C10 1.51(2) . ?
N1 C8 1.458(12) . ?
N1 C7 1.302(13) . ?
N2 C9 1.460(16) . ?
N2 C10 1.247(17) . ?
C9 H9A 0.9900 . ?
C9 H9B 0.9900 . ?
C9 C8 1.448(15) . ?
C8 H8AA 0.9900 . ?
C8 H8AB 0.9900 . ?
C8 H8BC 0.9900 . ?
C8 H8BD 0.9900 . ?
C8 C9A 1.43(2) . ?
C5 H5 0.9500 . ?
C7 H7 0.9500 . ?
C13 H13 0.9500 . ?
C13 C12 1.35(2) . ?
N8 C21 1.142(17) . ?
C12 H12 0.9500 . ?
C10 H10 0.9500 . ?
C21 C22 1.463(18) . ?
N7 C19 1.130(8) . ?
C19 C20 1.454(9) . ?
C13A H13A 0.9500 . ?
C13A C12A 1.34(2) . ?
C12A H12A 0.9500 . ?
C12A C11A 1.41(2) . ?
C11A C10A 1.50(2) . ?
C10A H10A 0.9500 . ?
C10A N2A 1.246(19) . ?
N2A C9A 1.46(2) . ?
C9A H9AA 0.9900 . ?
C9A H9AB 0.9900 . ?
C18A N4A 1.157(15) . ?
N3A C17A 1.19(2) . ?

loop_
_geom_torsion_atom_site_label_1
_geom_torsion_atom_site_label_2
_geom_torsion_atom_site_label_3
_geom_torsion_atom_site_label_4
_geom_torsion
_geom_torsion_site_symmetry_1
_geom_torsion_site_symmetry_2
_geom_torsion_site_symmetry_3
_geom_torsion_site_symmetry_4
_geom_torsion_publ_flag
Re1 C17 N3 Mn1 72(16) . . . . ?
Mn1 O1 C1 C2 -175.8(6) . . . . ?
Mn1 O1 C1 C6 5.4(11) . . . . ?
Mn1 O2 C16 C15 -170.1(11) . . . . ?
Mn1 O2 C16 C11 24(3) . . . . ?
Mn1 O2 C16 C11A -19(3) . . . . ?
Mn1 N1 C8 C9 -34.8(12) . . . . ?
Mn1 N1 C8 C9A 30.9(18) . . . . ?
Mn1 N1 C7 C6 1(2) . . . . ?
Mn1 N2 C9 C8 -29.4(14) . . . . ?
Mn1 N2 C10 C11 3(3) . . . . ?
Mn1 N2A C9A C8 30(3) . . . . ?
O1 C1 C2 C3 179.7(7) . . . . ?
O1 C1 C6 C5 180.0(10) . . . . ?
O1 C1 C6 C7 0.8(16) . . . . ?
C1 C2 C3 C4 0.2(15) . . . . ?
C1 C6 C5 C4 0.3(19) . . . . ?
C1 C6 C7 N1 -4(2) . . . . ?
C2 C1 C6 C5 1.1(15) . . . . ?
C2 C1 C6 C7 -178.0(11) . . . . ?
C2 C3 C4 C5 1.2(17) . . . . ?
C3 C4 C5 C6 -1.4(19) . . . . ?
N4 Mn1 O1 C1 78.8(7) . . . . ?
O2 Mn1 O1 C1 173.3(7) . . . . ?
O2 C16 C11 C12 175.7(18) . . . . ?
O2 C16 C11 C10 -13(3) . . . . ?
O2 C16 C11A C12A -177(2) . . . . ?
O2 C16 C11A C10A 22(3) . . . . ?
C6 C1 C2 C3 -1.4(12) . . . . ?
C15 C14 C13 C12 -8(3) . . . . ?
C15 C14 C13A C12A 8(4) . . . . ?
C15 C16 C11 C12 9(3) . . . . ?
C15 C16 C11 C10 -180.0(17) . . . . ?
C15 C16 C11A C12A -24(3) . . . . ?
C15 C16 C11A C10A 175(2) . . . . ?
C14 C15 C16 O2 -178.2(14) . . . . ?
C14 C15 C16 C11 -11(2) . . . . ?
C14 C15 C16 C11A 28(2) . . . . ?
C14 C13 C12 C11 6(3) . . . . ?
C14 C13A C12A C11A -5(5) . . . . ?
N3 Mn1 O1 C1 -84.7(9) . . . . ?
C16 C15 C14 C13 11(2) . . . . ?
C16 C15 C14 C13A -22(3) . . . . ?
C16 C11 C12 C13 -7(3) . . . . ?
C16 C11 C10 N2 0(3) . . . . ?
C16 C11A C10A N2A -16(4) . . . . ?
N1 Mn1 O1 C1 -6.3(7) . . . . ?
N1 C8 C9A N2A -37(3) . . . . ?
N2 Mn1 O1 C1 53(2) . . . . ?
N2 C9 C8 N1 40.1(14) . . . . ?
C9 N2 C10 C11 179.3(16) . . . . ?
C8 N1 C7 C6 179.6(13) . . . . ?
C5 C6 C7 N1 176.5(14) . . . . ?
C7 C6 C5 C4 179.5(13) . . . . ?
C7 N1 C8 C9 146.8(12) . . . . ?
C7 N1 C8 C9A -147.4(18) . . . . ?
C12 C11 C10 N2 171(2) . . . . ?
C10 C11 C12 C13 -178(2) . . . . ?
C10 N2 C9 C8 153.8(15) . . . . ?
C13A C12A C11A C16 13(5) . . . . ?
C13A C12A C11A C10A 176(3) . . . . ?
C12A C11A C10A N2A -177(3) . . . . ?
C11A C10A N2A Mn1 5(4) . . . . ?
C11A C10A N2A C9A -167(3) . . . . ?
C10A N2A C9A C8 -157(2) . . . . ?
N2A Mn1 O1 C1 -69(2) . . . . ?
N4A Mn1 O1 C1 88.4(8) . . . . ?
N3A Mn1 O1 C1 -97.4(7) . . . . ?

loop_
_twin_individual_id
_twin_individual_mass_fraction_refined
1 0.499(3)
2 0.501(3)
